data_4060325
_publ_section_title
;
 Synthesis and Reactivity of New [kappa2-P,N]Pt(II) Complexes of
 Diisopropyphosphino-Substituted 2-Dimethylaminoindene
;
_journal_name_full Organometallics
_journal_paper_doi 10.1021/om049034w
_journal_year 2005
_chemical_formula_sum 'C17 H26 Cl2 N P Pt'
_chemical_formula_weight 541.35
_space_group_IT_number 19
_symmetry_cell_setting orthorhombic
_symmetry_space_group_name_Hall 'P 2ac 2ab'
_symmetry_space_group_name_H-M 'P 21 21 21'
_cell_angle_alpha 90.00
_cell_angle_beta 90.00
_cell_angle_gamma 90.00
_cell_formula_units_Z 4
_cell_length_a 7.6580(3)
_cell_length_b 15.2323(6)
_cell_length_c 16.8331(7)
_cell_measurement_temperature 193(2)
_cell_volume 1963.56(14)
_diffrn_ambient_temperature 193(2)
_exptl_crystal_density_diffrn 1.831
_cod_depositor_comments
;
The following automatic conversions were performed:
'_symmetry_cell_setting' value 'Orthorhombic' changed to 'orthorhombic'
according to '/home/saulius/struct/CIF-dictionaries/cif_core.dic'
dictionary named 'cif_core.dic' version 2.4.1 from 2010-06-29.

Automatic conversion script
Id: cif_fix_enum 1527 2010-12-29 10:47:43Z saulius 
;
_cod_database_code 4060325

loop_
_symmetry_equiv_pos_as_xyz
'x, y, z'
'-x+1/2, -y, z+1/2'
'-x, y+1/2, -z+1/2'
'x+1/2, -y+1/2, -z'

loop_
_atom_site_label
_atom_site_type_symbol
_atom_site_fract_x
_atom_site_fract_y
_atom_site_fract_z
_atom_site_U_iso_or_equiv
_atom_site_adp_type
_atom_site_occupancy
_atom_site_symmetry_multiplicity
_atom_site_calc_flag
_atom_site_refinement_flags
_atom_site_disorder_assembly
_atom_site_disorder_group
Pt Pt 0.031493(16) 0.074526(7) 0.178284(6) 0.02112(4) Uani 1 1 d . . .
Cl1 Cl 0.23622(13) 0.08988(6) 0.28338(5) 0.0400(2) Uani 1 1 d . . .
Cl2 Cl 0.10255(12) 0.21139(5) 0.13084(4) 0.03132(16) Uani 1 1 d . . .
P P -0.16490(10) 0.05737(4) 0.08412(4) 0.01859(15) Uani 1 1 d . . .
N N -0.0440(4) -0.04835(16) 0.22179(14) 0.0265(5) Uani 1 1 d . . .
C1 C -0.2781(5) -0.1711(2) 0.19606(19) 0.0331(8) Uani 1 1 d . . .
H1A H -0.1938 -0.2203 0.1953 0.040 Uiso 1 1 calc R . .
H1B H -0.3366 -0.1689 0.2485 0.040 Uiso 1 1 calc R . .
C2 C -0.1912(4) -0.08515(17) 0.17644(17) 0.0235(6) Uani 1 1 d . . .
C3 C -0.2591(4) -0.04698(18) 0.11230(16) 0.0209(6) Uani 1 1 d . . .
C3A C -0.3947(4) -0.10574(18) 0.07941(17) 0.0227(6) Uani 1 1 d . . .
C4 C -0.4936(4) -0.1025(2) 0.00983(18) 0.0268(7) Uani 1 1 d . . .
H4A H -0.4823 -0.0545 -0.0258 0.032 Uiso 1 1 calc R . .
C5 C -0.6088(5) -0.1704(2) -0.0064(2) 0.0325(7) Uani 1 1 d . . .
H5A H -0.6772 -0.1686 -0.0534 0.039 Uiso 1 1 calc R . .
C6 C -0.6252(5) -0.2407(2) 0.0452(2) 0.0363(8) Uani 1 1 d . . .
H6A H -0.7069 -0.2859 0.0339 0.044 Uiso 1 1 calc R . .
C7 C -0.5241(5) -0.2459(2) 0.1132(2) 0.0347(7) Uani 1 1 d . . .
H7A H -0.5340 -0.2949 0.1479 0.042 Uiso 1 1 calc R . .
C7A C -0.4076(5) -0.17828(19) 0.12986(17) 0.0266(6) Uani 1 1 d . . .
C11 C -0.0907(4) 0.03975(19) -0.01861(16) 0.0232(6) Uani 1 1 d . . .
H11 H -0.1910 0.0151 -0.0495 0.028 Uiso 1 1 calc R . .
C12 C -0.0315(6) 0.1246(2) -0.06001(18) 0.0340(7) Uani 1 1 d . . .
H12A H -0.1277 0.1671 -0.0600 0.051 Uiso 1 1 calc R . .
H12B H 0.0022 0.1115 -0.1149 0.051 Uiso 1 1 calc R . .
H12C H 0.0686 0.1494 -0.0316 0.051 Uiso 1 1 calc R . .
C13 C 0.0552(5) -0.0285(2) -0.0185(2) 0.0358(8) Uani 1 1 d . . .
H13A H 0.0141 -0.0822 0.0076 0.054 Uiso 1 1 calc R . .
H13B H 0.1564 -0.0053 0.0103 0.054 Uiso 1 1 calc R . .
H13C H 0.0888 -0.0419 -0.0734 0.054 Uiso 1 1 calc R . .
C14 C -0.3335(4) 0.14330(19) 0.08337(18) 0.0253(6) Uani 1 1 d . . .
H14 H -0.2771 0.1976 0.0619 0.030 Uiso 1 1 calc R . .
C15 C -0.4889(5) 0.1238(2) 0.0299(2) 0.0351(8) Uani 1 1 d . . .
H15A H -0.4476 0.1112 -0.0240 0.053 Uiso 1 1 calc R . .
H15B H -0.5669 0.1748 0.0288 0.053 Uiso 1 1 calc R . .
H15C H -0.5523 0.0727 0.0506 0.053 Uiso 1 1 calc R . .
C16 C -0.3894(5) 0.1642(3) 0.1684(2) 0.0421(9) Uani 1 1 d . . .
H16A H -0.2858 0.1765 0.2007 0.063 Uiso 1 1 calc R . .
H16B H -0.4520 0.1138 0.1907 0.063 Uiso 1 1 calc R . .
H16C H -0.4661 0.2157 0.1683 0.063 Uiso 1 1 calc R . .
C17 C -0.1004(6) -0.0409(3) 0.30706(17) 0.0448(10) Uani 1 1 d . . .
H17A H -0.0048 -0.0164 0.3387 0.067 Uiso 1 1 calc R . .
H17B H -0.1310 -0.0992 0.3274 0.067 Uiso 1 1 calc R . .
H17C H -0.2024 -0.0022 0.3106 0.067 Uiso 1 1 calc R . .
C18 C 0.1056(5) -0.1119(2) 0.2168(2) 0.0409(9) Uani 1 1 d . . .
H18A H 0.2054 -0.0887 0.2466 0.061 Uiso 1 1 calc R . .
H18B H 0.1389 -0.1201 0.1611 0.061 Uiso 1 1 calc R . .
H18C H 0.0702 -0.1684 0.2396 0.061 Uiso 1 1 calc R . .

loop_
_atom_site_aniso_label
_atom_site_aniso_U_11
_atom_site_aniso_U_22
_atom_site_aniso_U_33
_atom_site_aniso_U_23
_atom_site_aniso_U_13
_atom_site_aniso_U_12
Pt 0.02412(6) 0.02115(6) 0.01809(6) -0.00133(4) -0.00153(4) -0.00336(4)
Cl1 0.0450(5) 0.0440(5) 0.0308(4) 0.0031(3) -0.0153(4) -0.0156(4)
Cl2 0.0366(4) 0.0245(4) 0.0328(4) 0.0005(3) -0.0027(3) -0.0084(3)
P 0.0196(4) 0.0172(4) 0.0191(3) -0.0003(2) 0.0004(3) 0.0001(3)
N 0.0304(14) 0.0297(13) 0.0195(11) 0.0037(9) -0.0042(12) -0.0044(12)
C1 0.041(2) 0.0249(15) 0.0335(17) 0.0062(13) -0.0081(15) -0.0099(14)
C2 0.0269(16) 0.0201(13) 0.0234(13) 0.0008(13) -0.0001(12) -0.0042(11)
C3 0.0235(16) 0.0179(13) 0.0213(13) -0.0006(10) 0.0019(12) -0.0016(11)
C3A 0.0206(15) 0.0217(13) 0.0258(13) -0.0029(11) 0.0014(13) 0.0026(12)
C4 0.0213(19) 0.0243(14) 0.0348(15) -0.0045(11) -0.0054(13) 0.0037(12)
C5 0.0268(18) 0.0289(17) 0.0418(17) -0.0045(14) -0.0097(15) 0.0054(15)
C6 0.030(2) 0.0255(16) 0.053(2) -0.0095(14) -0.0017(17) -0.0051(14)
C7 0.0378(19) 0.0206(14) 0.0459(18) 0.0012(12) -0.0019(17) -0.0070(14)
C7A 0.0284(16) 0.0224(15) 0.0291(15) -0.0021(11) -0.0002(14) -0.0039(13)
C11 0.0243(16) 0.0277(14) 0.0175(12) -0.0013(10) 0.0013(12) 0.0015(13)
C12 0.0430(19) 0.0321(16) 0.0267(14) 0.0031(12) 0.0041(16) -0.0043(16)
C13 0.038(2) 0.0343(17) 0.0356(17) -0.0046(13) 0.0085(16) 0.0119(16)
C14 0.0231(16) 0.0201(14) 0.0327(16) -0.0002(11) 0.0018(13) 0.0050(12)
C15 0.032(2) 0.0295(16) 0.0436(18) -0.0009(14) -0.0072(16) 0.0061(14)
C16 0.039(2) 0.048(2) 0.0401(19) -0.0106(16) 0.0043(18) 0.0133(17)
C17 0.068(3) 0.046(2) 0.0206(15) 0.0025(13) -0.0032(17) -0.025(2)
C18 0.038(2) 0.0296(17) 0.055(2) 0.0075(16) -0.0168(19) -0.0012(17)

loop_
_geom_bond_atom_site_label_1
_geom_bond_atom_site_label_2
_geom_bond_distance
_geom_bond_site_symmetry_2
_geom_bond_publ_flag
Pt N 2.091(2) . ?
Pt P 2.2006(7) . ?
Pt Cl2 2.2978(8) . ?
Pt Cl1 2.3753(8) . ?
P C3 1.809(3) . ?
P C14 1.839(3) . ?
P C11 1.840(3) . ?
N C2 1.472(4) . ?
N C18 1.502(5) . ?
N C17 1.503(4) . ?
C1 C7A 1.496(5) . ?
C1 C2 1.505(4) . ?
C2 C3 1.332(4) . ?
C3 C3A 1.478(4) . ?
C3A C4 1.396(4) . ?
C3A C7A 1.397(4) . ?
C4 C5 1.386(5) . ?
C5 C6 1.386(5) . ?
C6 C7 1.383(5) . ?
C7 C7A 1.391(5) . ?
C11 C13 1.527(4) . ?
C11 C12 1.537(4) . ?
C14 C15 1.521(5) . ?
C14 C16 1.527(4) . ?
